data_4072230
loop_
_publ_author_name
'Pinkas, J.'
'C\'isa\<rov\'a, I.'
'Gyepes, R.'
'Hor\'a\<cek, M.'
'Kubi\<sta, J.'
'\<Cejka, J.'
'G\'omez-Ruiz, S.'
'Hey-Hawkins, E.'
'Mach, K.'

_publ_section_title
;
 Insertion of Internal Alkynes and Ethene into Permethylated Singly
 Tucked-in Titanocene
;
_journal_issue 21
_journal_name_full Organometallics
_journal_page_first 5532
_journal_paper_doi 10.1021/om800691f
_journal_volume 27
_journal_year 2008
_chemical_formula_moiety 'C30 H45 Ti'
_chemical_formula_sum 'C30 H45 Ti'
_chemical_formula_weight 453.56
_chemical_name_systematic
; 
 ? 
;
_space_group_IT_number 61
_symmetry_cell_setting orthorhombic
_symmetry_space_group_name_Hall '-P 2ac 2ab'
_symmetry_space_group_name_H-M 'P b c a'
_atom_sites_solution_hydrogens geom
_atom_sites_solution_primary direct
_atom_sites_solution_secondary difmap
_audit_creation_method SHELXL-97
_cell_angle_alpha 90.00
_cell_angle_beta 90.00
_cell_angle_gamma 90.00
_cell_formula_units_Z 8
_cell_length_a 14.9530(7)
_cell_length_b 17.0466(4)
_cell_length_c 21.4640(9)
_cell_measurement_reflns_used 6728
_cell_measurement_temperature 293(2)
_cell_measurement_theta_max 27.48
_cell_measurement_theta_min 1.00
_cell_volume 5471.1(4)
_computing_cell_refinement 'HKL Scalepack (Otwinowski & Minor, 1997)'
_computing_data_collection 'Collect (Nonius BV, 1997-2000)'
_computing_data_reduction 'HKL Denzo and Scalepack (Otwinowski & Minor, 1997)'
_computing_molecular_graphics 'PLATON (Spek, 2001)'
_computing_structure_refinement 'SHELXL-97 (Sheldrick, 1997)'
_computing_structure_solution 'SIR97 (Altomare et al., 1994)'
_diffrn_ambient_temperature 293(2)
_diffrn_detector_area_resol_mean 9.091
_diffrn_measured_fraction_theta_full 0.997
_diffrn_measured_fraction_theta_max 0.997
_diffrn_measurement_device_type KappaCCD
_diffrn_measurement_method '\w and \p scans to fill the Ewald sphere'
_diffrn_radiation_monochromator 'horizontally mounted graphite crystal'
_diffrn_radiation_source 'fine-focus sealed tube'
_diffrn_radiation_type MoK\a
_diffrn_radiation_wavelength 0.71073
_diffrn_reflns_av_R_equivalents 0.0000
_diffrn_reflns_av_sigmaI/netI 0.0928
_diffrn_reflns_limit_h_max 19
_diffrn_reflns_limit_h_min -19
_diffrn_reflns_limit_k_max 22
_diffrn_reflns_limit_k_min -22
_diffrn_reflns_limit_l_max 27
_diffrn_reflns_limit_l_min -27
_diffrn_reflns_number 37907
_diffrn_reflns_theta_full 27.48
_diffrn_reflns_theta_max 27.48
_diffrn_reflns_theta_min 3.12
_exptl_absorpt_coefficient_mu 0.327
_exptl_absorpt_correction_type none
_exptl_crystal_colour green
_exptl_crystal_density_diffrn 1.101
_exptl_crystal_density_method 'not measured'
_exptl_crystal_F_000 1976
_exptl_crystal_size_max 0.88
_exptl_crystal_size_mid 0.50
_exptl_crystal_size_min 0.12
_refine_diff_density_max 0.445
_refine_diff_density_min -0.434
_refine_diff_density_rms 0.060
_refine_ls_extinction_method none
_refine_ls_goodness_of_fit_ref 1.022
_refine_ls_hydrogen_treatment constr
_refine_ls_matrix_type full
_refine_ls_number_parameters 291
_refine_ls_number_reflns 6260
_refine_ls_number_restraints 0
_refine_ls_restrained_S_all 1.022
_refine_ls_R_factor_all 0.1540
_refine_ls_R_factor_gt 0.0674
_refine_ls_shift/su_max 0.000
_refine_ls_shift/su_mean 0.000
_refine_ls_structure_factor_coef Fsqd
_refine_ls_weighting_details 'calc w=1/[\s^2^(Fo^2^)+(0.0940P)^2^+0.0000P] where P=(Fo^2^+2Fc^2^)/3'
_refine_ls_weighting_scheme calc
_refine_ls_wR_factor_gt 0.1521
_refine_ls_wR_factor_ref 0.1883
_reflns_number_gt 3199
_reflns_number_total 6260
_reflns_threshold_expression >2sigma(I)
_cod_data_source_file om800691f_si_002.cif
_cod_data_source_block jednon2pent
_cod_original_sg_symbol_H-M Pbca
_cod_database_code 4072230

loop_
_symmetry_equiv_pos_as_xyz
'x, y, z'
'-x+1/2, -y, z+1/2'
'x+1/2, -y+1/2, -z'
'-x, y+1/2, -z+1/2'
'-x, -y, -z'
'x-1/2, y, -z-1/2'
'-x-1/2, y-1/2, z'
'x, -y-1/2, z-1/2'

loop_
_atom_site_label
_atom_site_type_symbol
_atom_site_fract_x
_atom_site_fract_y
_atom_site_fract_z
_atom_site_U_iso_or_equiv
_atom_site_adp_type
_atom_site_occupancy
_atom_site_symmetry_multiplicity
_atom_site_calc_flag
_atom_site_refinement_flags
Ti1 Ti 0.23652(4) 0.31021(3) 0.43202(2) 0.03598(19) Uani 1 1 d .
C1 C 0.0842(2) 0.29038(19) 0.42737(15) 0.0469(8) Uani 1 1 d .
C2 C 0.0957(2) 0.37336(19) 0.42856(15) 0.0493(8) Uani 1 1 d .
C3 C 0.1306(2) 0.39288(17) 0.48747(15) 0.0490(8) Uani 1 1 d .
C4 C 0.1385(2) 0.32389(18) 0.52299(15) 0.0448(8) Uani 1 1 d .
C5 C 0.1120(2) 0.26007(17) 0.48560(15) 0.0440(8) Uani 1 1 d .
C6 C 0.0526(2) 0.2438(2) 0.37334(16) 0.0596(9) Uani 1 1 d .
H6A H 0.0013 0.2696 0.3548 0.072 Uiso 1 1 calc R
H6B H 0.0338 0.1924 0.3876 0.072 Uiso 1 1 calc R
C7 C 0.0712(3) 0.4286(2) 0.37688(19) 0.0770(12) Uani 1 1 d .
H7A H 0.0144 0.4522 0.3857 0.116 Uiso 1 1 calc R
H7B H 0.0676 0.4001 0.3384 0.116 Uiso 1 1 calc R
H7C H 0.1160 0.4687 0.3735 0.116 Uiso 1 1 calc R
C8 C 0.1434(3) 0.47684(19) 0.5100(2) 0.0756(12) Uani 1 1 d .
H8A H 0.0862 0.5021 0.5132 0.113 Uiso 1 1 calc R
H8B H 0.1802 0.5049 0.4809 0.113 Uiso 1 1 calc R
H8C H 0.1718 0.4764 0.5501 0.113 Uiso 1 1 calc R
C9 C 0.1532(3) 0.3188(2) 0.59211(17) 0.0656(10) Uani 1 1 d .
H9A H 0.1717 0.3690 0.6076 0.098 Uiso 1 1 calc R
H9B H 0.1989 0.2807 0.6007 0.098 Uiso 1 1 calc R
H9C H 0.0986 0.3033 0.6122 0.098 Uiso 1 1 calc R
C10 C 0.1043(3) 0.17591(18) 0.50544(19) 0.0656(11) Uani 1 1 d .
H10A H 0.1423 0.1668 0.5408 0.098 Uiso 1 1 calc R
H10B H 0.1222 0.1424 0.4717 0.098 Uiso 1 1 calc R
H10C H 0.0434 0.1647 0.5165 0.098 Uiso 1 1 calc R
C11 C 0.3810(2) 0.24892(17) 0.43308(16) 0.0456(8) Uani 1 1 d .
C12 C 0.3940(2) 0.32200(18) 0.40351(16) 0.0475(8) Uani 1 1 d .
C13 C 0.3732(2) 0.38138(17) 0.44756(16) 0.0492(8) Uani 1 1 d .
C14 C 0.3536(2) 0.34474(17) 0.50504(15) 0.0457(8) Uani 1 1 d .
C15 C 0.3559(2) 0.26250(16) 0.49522(15) 0.0436(8) Uani 1 1 d .
C16 C 0.3980(3) 0.16951(19) 0.40554(19) 0.0643(10) Uani 1 1 d .
H16A H 0.4407 0.1419 0.4307 0.096 Uiso 1 1 calc R
H16B H 0.4211 0.1753 0.3641 0.096 Uiso 1 1 calc R
H16C H 0.3431 0.1404 0.4042 0.096 Uiso 1 1 calc R
C17 C 0.4428(3) 0.3369(2) 0.34387(18) 0.0713(11) Uani 1 1 d .
H17A H 0.5051 0.3449 0.3525 0.107 Uiso 1 1 calc R
H17B H 0.4188 0.3829 0.3242 0.107 Uiso 1 1 calc R
H17C H 0.4358 0.2926 0.3167 0.107 Uiso 1 1 calc R
C18 C 0.3867(3) 0.4683(2) 0.4383(2) 0.0775(13) Uani 1 1 d .
H18A H 0.3500 0.4968 0.4672 0.116 Uiso 1 1 calc R
H18B H 0.3704 0.4823 0.3964 0.116 Uiso 1 1 calc R
H18C H 0.4484 0.4812 0.4452 0.116 Uiso 1 1 calc R
C19 C 0.3518(3) 0.3870(2) 0.56650(17) 0.0657(10) Uani 1 1 d .
H19A H 0.4102 0.4074 0.5755 0.099 Uiso 1 1 calc R
H19B H 0.3343 0.3511 0.5988 0.099 Uiso 1 1 calc R
H19C H 0.3096 0.4294 0.5645 0.099 Uiso 1 1 calc R
C20 C 0.3474(3) 0.19921(19) 0.54389(18) 0.0589(10) Uani 1 1 d .
H20A H 0.3044 0.1610 0.5305 0.088 Uiso 1 1 calc R
H20B H 0.3282 0.2221 0.5825 0.088 Uiso 1 1 calc R
H20C H 0.4044 0.1742 0.5497 0.088 Uiso 1 1 calc R
C21 C 0.1243(2) 0.23459(17) 0.32504(14) 0.0464(8) Uani 1 1 d .
C22 C 0.2059(2) 0.26822(16) 0.33422(14) 0.0422(8) Uani 1 1 d .
C23 C 0.2658(2) 0.2705(2) 0.28024(16) 0.0545(9) Uani 1 1 d .
C24 C 0.2715(3) 0.3500(2) 0.24907(18) 0.0718(11) Uani 1 1 d .
H24A H 0.3236 0.3509 0.2221 0.086 Uiso 1 1 calc R
H24B H 0.2800 0.3898 0.2809 0.086 Uiso 1 1 calc R
C25 C 0.1897(3) 0.3711(2) 0.2108(2) 0.0835(13) Uani 1 1 d .
H25A H 0.1373 0.3689 0.2375 0.100 Uiso 1 1 calc R
H25B H 0.1821 0.3322 0.1783 0.100 Uiso 1 1 calc R
C26 C 0.1950(5) 0.4518(3) 0.1813(3) 0.141(3) Uani 1 1 d .
H26A H 0.2024 0.4906 0.2132 0.212 Uiso 1 1 calc R
H26B H 0.1409 0.4620 0.1586 0.212 Uiso 1 1 calc R
H26C H 0.2451 0.4537 0.1533 0.212 Uiso 1 1 calc R
C27 C 0.3099(3) 0.2095(3) 0.2555(2) 0.0771(12) Uani 1 1 d .
H27A H 0.3038 0.1598 0.2729 0.093 Uiso 1 1 calc R
H27B H 0.3466 0.2169 0.2210 0.093 Uiso 1 1 calc R
C28 C 0.0937(3) 0.18749(17) 0.26909(15) 0.0541(9) Uani 1 1 d .
H28A H 0.1357 0.1953 0.2352 0.065 Uiso 1 1 calc R
H28B H 0.0359 0.2069 0.2556 0.065 Uiso 1 1 calc R
C29 C 0.0861(4) 0.0997(2) 0.28266(19) 0.0907(15) Uani 1 1 d .
H29A H 0.1452 0.0797 0.2924 0.109 Uiso 1 1 calc R
H29B H 0.0492 0.0927 0.3194 0.109 Uiso 1 1 calc R
C30 C 0.0481(4) 0.0518(2) 0.2317(2) 0.1112(19) Uani 1 1 d .
H30A H -0.0137 0.0652 0.2260 0.167 Uiso 1 1 calc R
H30B H 0.0530 -0.0028 0.2421 0.167 Uiso 1 1 calc R
H30C H 0.0804 0.0620 0.1938 0.167 Uiso 1 1 calc R

loop_
_atom_site_aniso_label
_atom_site_aniso_U_11
_atom_site_aniso_U_22
_atom_site_aniso_U_33
_atom_site_aniso_U_23
_atom_site_aniso_U_13
_atom_site_aniso_U_12
Ti1 0.0340(3) 0.0377(3) 0.0363(3) -0.0004(2) -0.0006(2) 0.0000(2)
C1 0.0299(18) 0.063(2) 0.048(2) -0.0108(15) 0.0041(16) -0.0010(14)
C2 0.041(2) 0.061(2) 0.046(2) 0.0073(15) -0.0005(17) 0.0125(15)
C3 0.049(2) 0.0473(18) 0.051(2) -0.0052(15) 0.0028(17) 0.0124(15)
C4 0.0344(19) 0.060(2) 0.0396(18) -0.0009(14) 0.0093(15) 0.0075(14)
C5 0.0329(19) 0.0536(19) 0.045(2) 0.0010(15) 0.0090(15) 0.0010(14)
C6 0.042(2) 0.084(2) 0.053(2) -0.0108(18) -0.0031(18) -0.0075(18)
C7 0.078(3) 0.083(3) 0.070(3) 0.016(2) -0.007(2) 0.030(2)
C8 0.082(3) 0.057(2) 0.088(3) -0.017(2) -0.003(2) 0.016(2)
C9 0.058(3) 0.096(3) 0.043(2) 0.0023(18) 0.0044(19) 0.011(2)
C10 0.052(3) 0.062(2) 0.083(3) 0.0081(18) 0.015(2) -0.0104(17)
C11 0.0352(19) 0.0447(17) 0.057(2) -0.0050(15) -0.0032(17) 0.0006(14)
C12 0.0307(19) 0.061(2) 0.051(2) 0.0047(15) -0.0079(16) -0.0046(14)
C13 0.041(2) 0.0411(17) 0.065(2) 0.0049(15) -0.0097(17) -0.0063(14)
C14 0.039(2) 0.0494(18) 0.049(2) -0.0053(15) -0.0078(16) -0.0021(14)
C15 0.0332(19) 0.0438(17) 0.054(2) 0.0045(14) -0.0068(16) 0.0023(13)
C16 0.050(2) 0.062(2) 0.081(3) -0.0099(18) -0.002(2) 0.0088(17)
C17 0.049(3) 0.100(3) 0.065(3) 0.012(2) 0.003(2) -0.013(2)
C18 0.075(3) 0.049(2) 0.109(4) 0.009(2) -0.011(3) -0.0148(19)
C19 0.061(3) 0.072(2) 0.064(2) -0.0147(19) -0.014(2) -0.0022(19)
C20 0.049(2) 0.063(2) 0.065(2) 0.0180(17) -0.0085(19) 0.0022(16)
C21 0.044(2) 0.0533(18) 0.0415(19) -0.0038(14) -0.0027(16) -0.0024(15)
C22 0.039(2) 0.0472(17) 0.0404(18) -0.0007(13) -0.0014(16) 0.0007(14)
C23 0.045(2) 0.075(2) 0.0442(19) -0.0060(17) -0.0030(18) -0.0059(18)
C24 0.063(3) 0.101(3) 0.051(2) 0.010(2) 0.001(2) -0.019(2)
C25 0.084(3) 0.100(3) 0.066(3) 0.018(2) -0.018(2) -0.013(3)
C26 0.163(6) 0.124(4) 0.138(5) 0.070(4) -0.044(5) -0.042(4)
C27 0.061(3) 0.112(3) 0.058(3) -0.022(2) 0.011(2) -0.003(2)
C28 0.049(2) 0.067(2) 0.046(2) -0.0062(15) -0.0094(17) -0.0066(17)
C29 0.130(5) 0.073(3) 0.069(3) -0.005(2) -0.018(3) -0.027(3)
C30 0.168(6) 0.073(3) 0.092(4) -0.009(2) -0.020(4) -0.033(3)

loop_
_atom_type_symbol
_atom_type_description
_atom_type_scat_dispersion_real
_atom_type_scat_dispersion_imag
_atom_type_scat_source
C C 0.0033 0.0016 'International Tables Vol C Tables 4.2.6.8 and 6.1.1.4'
H H 0.0000 0.0000 'International Tables Vol C Tables 4.2.6.8 and 6.1.1.4'
Ti Ti 0.2776 0.4457 'International Tables Vol C Tables 4.2.6.8 and 6.1.1.4'

loop_
_geom_angle_atom_site_label_1
_geom_angle_atom_site_label_2
_geom_angle_atom_site_label_3
_geom_angle
C22 Ti1 C1 73.35(11)
C22 Ti1 C5 100.27(12)
C1 Ti1 C5 35.38(11)
C22 Ti1 C2 86.25(12)
C1 Ti1 C2 35.50(11)
C5 Ti1 C2 58.37(11)
C22 Ti1 C15 124.81(11)
C1 Ti1 C15 135.58(11)
C5 Ti1 C15 100.99(11)
C2 Ti1 C15 147.05(11)
C22 Ti1 C13 117.45(12)
C1 Ti1 C13 157.17(12)
C5 Ti1 C13 142.26(12)
C2 Ti1 C13 122.14(11)
C15 Ti1 C13 57.05(11)
C22 Ti1 C11 93.06(11)
C1 Ti1 C11 145.71(11)
C5 Ti1 C11 123.40(11)
C2 Ti1 C11 178.21(11)
C15 Ti1 C11 34.15(11)
C13 Ti1 C11 56.79(11)
C22 Ti1 C14 145.35(12)
C1 Ti1 C14 141.09(11)
C5 Ti1 C14 110.17(12)
C2 Ti1 C14 123.58(11)
C15 Ti1 C14 34.30(10)
C13 Ti1 C14 34.08(11)
C11 Ti1 C14 56.55(11)
C22 Ti1 C3 120.35(11)
C1 Ti1 C3 57.49(11)
C5 Ti1 C3 56.98(11)
C2 Ti1 C3 34.11(11)
C15 Ti1 C3 114.00(11)
C13 Ti1 C3 101.15(12)
C11 Ti1 C3 146.52(11)
C14 Ti1 C3 90.76(11)
C22 Ti1 C12 89.36(12)
C1 Ti1 C12 162.63(11)
C5 Ti1 C12 156.51(11)
C2 Ti1 C12 144.39(11)
C15 Ti1 C12 56.56(11)
C13 Ti1 C12 34.10(11)
C11 Ti1 C12 33.89(10)
C14 Ti1 C12 56.28(11)
C3 Ti1 C12 134.68(11)
C22 Ti1 C4 130.31(12)
C1 Ti1 C4 57.16(11)
C5 Ti1 C4 34.03(10)
C2 Ti1 C4 56.62(11)
C15 Ti1 C4 91.55(11)
C13 Ti1 C4 110.50(12)
C11 Ti1 C4 124.89(11)
C14 Ti1 C4 83.92(12)
C3 Ti1 C4 33.47(10)
C12 Ti1 C4 140.20(11)
C5 C1 C2 108.1(3)
C5 C1 C6 126.1(3)
C2 C1 C6 125.7(3)
C5 C1 Ti1 74.03(19)
C2 C1 Ti1 74.58(18)
C6 C1 Ti1 115.3(2)
C3 C2 C1 107.2(3)
C3 C2 C7 127.3(3)
C1 C2 C7 125.4(3)
C3 C2 Ti1 75.48(19)
C1 C2 Ti1 69.92(17)
C7 C2 Ti1 121.7(2)
C4 C3 C2 108.7(3)
C4 C3 C8 127.1(3)
C2 C3 C8 123.6(3)
C4 C3 Ti1 74.12(17)
C2 C3 Ti1 70.42(18)
C8 C3 Ti1 128.2(3)
C3 C4 C5 108.3(3)
C3 C4 C9 126.6(3)
C5 C4 C9 124.0(3)
C3 C4 Ti1 72.41(18)
C5 C4 Ti1 68.97(17)
C9 C4 Ti1 133.8(2)
C4 C5 C1 107.7(3)
C4 C5 C10 126.7(3)
C1 C5 C10 125.3(3)
C4 C5 Ti1 77.00(18)
C1 C5 Ti1 70.59(18)
C10 C5 Ti1 123.2(2)
C1 C6 C21 111.7(3)
C1 C6 H6A 109.3
C21 C6 H6A 109.3
C1 C6 H6B 109.3
C21 C6 H6B 109.3
H6A C6 H6B 107.9
C2 C7 H7A 109.5
C2 C7 H7B 109.5
H7A C7 H7B 109.5
C2 C7 H7C 109.5
H7A C7 H7C 109.5
H7B C7 H7C 109.5
C3 C8 H8A 109.5
C3 C8 H8B 109.5
H8A C8 H8B 109.5
C3 C8 H8C 109.5
H8A C8 H8C 109.5
H8B C8 H8C 109.5
C4 C9 H9A 109.5
C4 C9 H9B 109.5
H9A C9 H9B 109.5
C4 C9 H9C 109.5
H9A C9 H9C 109.5
H9B C9 H9C 109.5
C5 C10 H10A 109.5
C5 C10 H10B 109.5
H10A C10 H10B 109.5
C5 C10 H10C 109.5
H10A C10 H10C 109.5
H10B C10 H10C 109.5
C15 C11 C12 108.6(3)
C15 C11 C16 124.7(3)
C12 C11 C16 126.6(3)
C15 C11 Ti1 72.32(18)
C12 C11 Ti1 74.64(18)
C16 C11 Ti1 122.8(2)
C11 C12 C13 107.4(3)
C11 C12 C17 127.0(3)
C13 C12 C17 123.8(3)
C11 C12 Ti1 71.47(18)
C13 C12 Ti1 71.35(19)
C17 C12 Ti1 134.4(2)
C14 C13 C12 108.1(3)
C14 C13 C18 125.3(3)
C12 C13 C18 125.6(3)
C14 C13 Ti1 73.86(18)
C12 C13 Ti1 74.55(18)
C18 C13 Ti1 126.3(3)
C13 C14 C15 107.6(3)
C13 C14 C19 123.9(3)
C15 C14 C19 127.2(3)
C13 C14 Ti1 72.06(18)
C15 C14 Ti1 71.37(17)
C19 C14 Ti1 132.1(2)
C11 C15 C14 108.1(3)
C11 C15 C20 124.2(3)
C14 C15 C20 127.1(3)
C11 C15 Ti1 73.53(18)
C14 C15 Ti1 74.33(17)
C20 C15 Ti1 125.2(2)
C11 C16 H16A 109.5
C11 C16 H16B 109.5
H16A C16 H16B 109.5
C11 C16 H16C 109.5
H16A C16 H16C 109.5
H16B C16 H16C 109.5
C12 C17 H17A 109.5
C12 C17 H17B 109.5
H17A C17 H17B 109.5
C12 C17 H17C 109.5
H17A C17 H17C 109.5
H17B C17 H17C 109.5
C13 C18 H18A 109.5
C13 C18 H18B 109.5
H18A C18 H18B 109.5
C13 C18 H18C 109.5
H18A C18 H18C 109.5
H18B C18 H18C 109.5
C14 C19 H19A 109.5
C14 C19 H19B 109.5
H19A C19 H19B 109.5
C14 C19 H19C 109.5
H19A C19 H19C 109.5
H19B C19 H19C 109.5
C15 C20 H20A 109.5
C15 C20 H20B 109.5
H20A C20 H20B 109.5
C15 C20 H20C 109.5
H20A C20 H20C 109.5
H20B C20 H20C 109.5
C22 C21 C6 119.7(3)
C22 C21 C28 127.5(3)
C6 C21 C28 112.8(3)
C21 C22 C23 116.4(3)
C21 C22 Ti1 116.6(2)
C23 C22 Ti1 126.9(2)
C27 C23 C22 126.3(3)
C27 C23 C24 119.5(4)
C22 C23 C24 114.1(3)
C23 C24 C25 113.9(3)
C23 C24 H24A 108.8
C25 C24 H24A 108.8
C23 C24 H24B 108.8
C25 C24 H24B 108.8
H24A C24 H24B 107.7
C24 C25 C26 113.5(4)
C24 C25 H25A 108.9
C26 C25 H25A 108.9
C24 C25 H25B 108.9
C26 C25 H25B 108.9
H25A C25 H25B 107.7
C25 C26 H26A 109.5
C25 C26 H26B 109.5
H26A C26 H26B 109.5
C25 C26 H26C 109.5
H26A C26 H26C 109.5
H26B C26 H26C 109.5
C23 C27 H27A 120.0
C23 C27 H27B 120.0
H27A C27 H27B 120.0
C21 C28 C29 113.0(3)
C21 C28 H28A 109.0
C29 C28 H28A 109.0
C21 C28 H28B 109.0
C29 C28 H28B 109.0
H28A C28 H28B 107.8
C30 C29 C28 115.3(4)
C30 C29 H29A 108.4
C28 C29 H29A 108.4
C30 C29 H29B 108.4
C28 C29 H29B 108.4
H29A C29 H29B 107.5
C29 C30 H30A 109.5
C29 C30 H30B 109.5
H30A C30 H30B 109.5
C29 C30 H30C 109.5
H30A C30 H30C 109.5
H30B C30 H30C 109.5

loop_
_geom_bond_atom_site_label_1
_geom_bond_atom_site_label_2
_geom_bond_distance
Ti1 C22 2.265(3)
Ti1 C1 2.305(3)
Ti1 C5 2.350(3)
Ti1 C2 2.366(3)
Ti1 C15 2.385(3)
Ti1 C13 2.400(3)
Ti1 C11 2.400(3)
Ti1 C14 2.423(3)
Ti1 C3 2.431(3)
Ti1 C12 2.441(3)
Ti1 C4 2.453(3)
C1 C5 1.415(4)
C1 C2 1.425(5)
C1 C6 1.482(4)
C2 C3 1.408(4)
C2 C7 1.500(5)
C3 C4 1.406(4)
C3 C8 1.523(4)
C4 C5 1.409(4)
C4 C9 1.503(5)
C5 C10 1.501(4)
C6 C21 1.500(5)
C6 H6A 0.9700
C6 H6B 0.9700
C7 H7A 0.9600
C7 H7B 0.9600
C7 H7C 0.9600
C8 H8A 0.9600
C8 H8B 0.9600
C8 H8C 0.9600
C9 H9A 0.9600
C9 H9B 0.9600
C9 H9C 0.9600
C10 H10A 0.9600
C10 H10B 0.9600
C10 H10C 0.9600
C11 C15 1.405(4)
C11 C12 1.412(4)
C11 C16 1.499(4)
C12 C13 1.420(5)
C12 C17 1.495(5)
C13 C14 1.413(5)
C13 C18 1.509(4)
C14 C15 1.418(4)
C14 C19 1.503(4)
C15 C20 1.507(4)
C16 H16A 0.9600
C16 H16B 0.9600
C16 H16C 0.9600
C17 H17A 0.9600
C17 H17B 0.9600
C17 H17C 0.9600
C18 H18A 0.9600
C18 H18B 0.9600
C18 H18C 0.9600
C19 H19A 0.9600
C19 H19B 0.9600
C19 H19C 0.9600
C20 H20A 0.9600
C20 H20B 0.9600
C20 H20C 0.9600
C21 C22 1.361(4)
C21 C28 1.516(4)
C22 C23 1.465(5)
C23 C27 1.341(5)
C23 C24 1.514(5)
C24 C25 1.516(6)
C24 H24A 0.9700
C24 H24B 0.9700
C25 C26 1.517(5)
C25 H25A 0.9700
C25 H25B 0.9700
C26 H26A 0.9600
C26 H26B 0.9600
C26 H26C 0.9600
C27 H27A 0.9300
C27 H27B 0.9300
C28 C29 1.530(4)
C28 H28A 0.9700
C28 H28B 0.9700
C29 C30 1.478(6)
C29 H29A 0.9700
C29 H29B 0.9700
C30 H30A 0.9600
C30 H30B 0.9600
C30 H30C 0.9600
